data_1553079
loop_
_publ_author_name
'Nguyen, Andy I.'
'Hadt, Ryan G.'
'Solomon, Edward I.'
'Tilley, T. Don'

_publ_section_title
;
 Efficient C-H Bond Activations <i>via</i> O<sub>2</sub> Cleavage by a
 Dianionic Cobalt(II) Complex.
;
_journal_issue 7
_journal_name_full 'Chemical science'
_journal_page_first 2874
_journal_page_last 2878
_journal_paper_doi 10.1039/C4SC00108G
_journal_volume 5
_journal_year 2014
_chemical_formula_sum 'C32 H46 Br2 Co N3 O4'
_chemical_formula_weight 755.47
_space_group_IT_number 13
_space_group_name_Hall '-P 2yac'
_space_group_name_H-M_alt 'P 1 2/n 1'
_symmetry_cell_setting monoclinic
_symmetry_space_group_name_H-M 'P 1 2/n 1'
_atom_sites_solution_hydrogens geom
_atom_sites_solution_primary direct
_atom_sites_solution_secondary difmap
_audit_creation_method SHELXL-97
_cell_angle_alpha 90.00
_cell_angle_beta 93.873(3)
_cell_angle_gamma 90.00
_cell_formula_units_Z 4
_cell_length_a 18.4910(11)
_cell_length_b 8.1781(4)
_cell_length_c 21.8017(13)
_cell_measurement_reflns_used 9808
_cell_measurement_temperature 100(2)
_cell_measurement_theta_max 26.36
_cell_measurement_theta_min 2.80
_cell_volume 3289.4(3)
_computing_cell_refinement 'Bruker SAINT'
_computing_data_collection 'Bruker APEX2'
_computing_data_reduction 'Bruker SAINT'
_computing_molecular_graphics ORTEP-32
_computing_publication_material WinGX
_computing_structure_refinement 'SHELXL-97 (Sheldrick, 2008)'
_computing_structure_solution 'SIR 92''SHELXS-97 (Sheldrick, 2008)'
_diffrn_ambient_temperature 100(2)
_diffrn_detector_area_resol_mean 8.366
_diffrn_measured_fraction_theta_full 1.000
_diffrn_measured_fraction_theta_max 0.994
_diffrn_measurement_device_type 'Bruker APEX-II CCD'
_diffrn_measurement_method '\f and \w scans'
_diffrn_radiation_monochromator graphite
_diffrn_radiation_source 'fine-focus sealed tube'
_diffrn_radiation_type MoK\a
_diffrn_radiation_wavelength 0.71073
_diffrn_reflns_av_R_equivalents 0.0492
_diffrn_reflns_av_sigmaI/netI 0.0394
_diffrn_reflns_limit_h_max 23
_diffrn_reflns_limit_h_min -23
_diffrn_reflns_limit_k_max 10
_diffrn_reflns_limit_k_min -10
_diffrn_reflns_limit_l_max 27
_diffrn_reflns_limit_l_min -27
_diffrn_reflns_number 51578
_diffrn_reflns_theta_full 25.00
_diffrn_reflns_theta_max 26.43
_diffrn_reflns_theta_min 1.49
_exptl_absorpt_coefficient_mu 2.991
_exptl_absorpt_correction_T_max 0.9707
_exptl_absorpt_correction_T_min 0.3809
_exptl_absorpt_correction_type multi-scan
_exptl_absorpt_process_details SADABS
_exptl_crystal_colour purple
_exptl_crystal_density_diffrn 1.521
_exptl_crystal_density_method 'not measured'
_exptl_crystal_description plate
_exptl_crystal_F_000 1544
_exptl_crystal_size_max 0.40
_exptl_crystal_size_mid 0.07
_exptl_crystal_size_min 0.01
_refine_diff_density_max 0.886
_refine_diff_density_min -0.467
_refine_diff_density_rms 0.081
_refine_ls_extinction_method none
_refine_ls_goodness_of_fit_ref 1.039
_refine_ls_hydrogen_treatment constr
_refine_ls_matrix_type full
_refine_ls_number_parameters 384
_refine_ls_number_reflns 6740
_refine_ls_number_restraints 0
_refine_ls_restrained_S_all 1.039
_refine_ls_R_factor_all 0.0515
_refine_ls_R_factor_gt 0.0319
_refine_ls_shift/su_max 0.001
_refine_ls_shift/su_mean 0.000
_refine_ls_structure_factor_coef Fsqd
_refine_ls_weighting_details 'calc w=1/[\s^2^(Fo^2^)+(0.0318P)^2^+3.1643P] where P=(Fo^2^+2Fc^2^)/3'
_refine_ls_weighting_scheme calc
_refine_ls_wR_factor_gt 0.0702
_refine_ls_wR_factor_ref 0.0767
_reflns_number_gt 5182
_reflns_number_total 6740
_reflns_threshold_expression >2sigma(I)
_cod_data_source_file c4sc00108g2.cif
_cod_data_source_block shelxl
_cod_depositor_comments
;
The following automatic conversions were performed:

data item '_symmetry_cell_setting' value 'Monoclinic' was changed to
'monoclinic' in accordance with the
/home/saulius/struct/COD-crude-data/automatic-downloads/DataCite-retrospective/RSC/depositions/lib/dictionaries/cif_core.dic
dictionary named 'cif_core.dic' version 2.4.2 last updated on
2011-04-26.

Automatic conversion script
Id: cif_fix_values 6909 2019-04-08 15:41:33Z antanas 
;
_cod_original_sg_symbol_H-M P2/n
_cod_database_code 1553079

loop_
_symmetry_equiv_pos_as_xyz
'x, y, z'
'-x+1/2, y, -z+1/2'
'-x, -y, -z'
'x-1/2, -y, z-1/2'

loop_
_atom_site_label
_atom_site_type_symbol
_atom_site_fract_x
_atom_site_fract_y
_atom_site_fract_z
_atom_site_U_iso_or_equiv
_atom_site_adp_type
_atom_site_occupancy
_atom_site_symmetry_multiplicity
_atom_site_calc_flag
_atom_site_refinement_flags
C1 C 0.27237(15) 1.0381(3) 0.54253(12) 0.0169(6) Uani 1 1 d .
C2 C 0.20177(16) 0.9738(3) 0.53359(13) 0.0209(6) Uani 1 1 d .
H2 H 0.1751 0.9511 0.5684 0.025 Uiso 1 1 calc R
C3 C 0.17043(16) 0.9430(3) 0.47558(13) 0.0225(7) Uani 1 1 d .
H3 H 0.1226 0.9005 0.4703 0.027 Uiso 1 1 calc R
C4 C 0.20989(16) 0.9750(3) 0.42496(12) 0.0207(6) Uani 1 1 d .
C5 C 0.27885(16) 1.0362(3) 0.43202(13) 0.0197(6) Uani 1 1 d .
H5 H 0.3052 1.0558 0.3968 0.024 Uiso 1 1 calc R
C6 C 0.31076(15) 1.0702(3) 0.49063(13) 0.0180(6) Uani 1 1 d .
C7 C 0.38406(16) 1.1458(3) 0.49342(13) 0.0214(6) Uani 1 1 d .
C8 C 0.49408(15) 1.2297(4) 0.54790(13) 0.0251(7) Uani 1 1 d .
H8A H 0.4905 1.3493 0.5416 0.030 Uiso 1 1 calc R
H8B H 0.5198 1.1819 0.5138 0.030 Uiso 1 1 calc R
C9 C 0.53439(16) 1.1934(4) 0.60799(13) 0.0259(7) Uani 1 1 d .
H9A H 0.5576 1.0844 0.6068 0.031 Uiso 1 1 calc R
H9B H 0.5725 1.2764 0.6172 0.031 Uiso 1 1 calc R
C10 C 0.50904(15) 1.2205(3) 0.71401(13) 0.0187(6) Uani 1 1 d .
C11 C 0.45799(15) 1.2303(3) 0.76374(12) 0.0169(6) Uani 1 1 d .
C12 C 0.48738(15) 1.2699(3) 0.82238(13) 0.0175(6) Uani 1 1 d .
H12 H 0.5378 1.2914 0.8287 0.021 Uiso 1 1 calc R
C13 C 0.44429(15) 1.2784(3) 0.87110(13) 0.0189(6) Uani 1 1 d .
C14 C 0.37027(15) 1.2503(3) 0.86335(13) 0.0175(6) Uani 1 1 d .
H14 H 0.3407 1.2587 0.8972 0.021 Uiso 1 1 calc R
C15 C 0.34031(15) 1.2099(3) 0.80571(12) 0.0156(6) Uani 1 1 d .
H15 H 0.2896 1.1910 0.8001 0.019 Uiso 1 1 calc R
C16 C 0.38305(14) 1.1962(3) 0.75522(12) 0.0149(6) Uani 1 1 d .
C17 C 0.34804(17) 0.6141(4) 0.53834(14) 0.0286(7) Uani 1 1 d .
H17A H 0.3049 0.6648 0.5178 0.043 Uiso 1 1 calc R
H17B H 0.3672 0.5314 0.5112 0.043 Uiso 1 1 calc R
H17C H 0.3850 0.6981 0.5477 0.043 Uiso 1 1 calc R
C18 C 0.32795(16) 0.5336(3) 0.59784(13) 0.0218(6) Uani 1 1 d .
H18A H 0.3719 0.4847 0.6188 0.026 Uiso 1 1 calc R
H18B H 0.2929 0.4443 0.5880 0.026 Uiso 1 1 calc R
C19 C 0.29463(16) 0.6552(3) 0.64127(13) 0.0213(6) Uani 1 1 d .
H19A H 0.3294 0.7448 0.6515 0.026 Uiso 1 1 calc R
H19B H 0.2502 0.7035 0.6209 0.026 Uiso 1 1 calc R
C20 C 0.27618(15) 0.5672(3) 0.69997(13) 0.0180(6) Uani 1 1 d .
C21 C 0.49847(16) 0.7388(4) 0.86407(16) 0.0317(8) Uani 1 1 d .
H21A H 0.4823 0.6869 0.9013 0.048 Uiso 1 1 calc R
H21B H 0.5359 0.8201 0.8755 0.048 Uiso 1 1 calc R
H21C H 0.5184 0.6555 0.8377 0.048 Uiso 1 1 calc R
C22 C 0.43433(15) 0.8225(3) 0.82955(14) 0.0211(6) Uani 1 1 d .
H22A H 0.4513 0.8789 0.7930 0.025 Uiso 1 1 calc R
H22B H 0.4142 0.9061 0.8565 0.025 Uiso 1 1 calc R
C23 C 0.37472(15) 0.7010(3) 0.80911(14) 0.0208(6) Uani 1 1 d .
H23A H 0.3942 0.6189 0.7812 0.025 Uiso 1 1 calc R
H23B H 0.3582 0.6428 0.8455 0.025 Uiso 1 1 calc R
C24 C 0.31079(15) 0.7894(3) 0.77608(13) 0.0176(6) Uani 1 1 d .
H24A H 0.2905 0.8671 0.8052 0.021 Uiso 1 1 calc R
H24B H 0.3290 0.8543 0.7420 0.021 Uiso 1 1 calc R
C25 C 0.48991(18) 0.7019(5) 0.66745(17) 0.0447(10) Uani 1 1 d .
H25A H 0.4980 0.6619 0.6261 0.067 Uiso 1 1 calc R
H25B H 0.4534 0.7890 0.6647 0.067 Uiso 1 1 calc R
H25C H 0.4728 0.6119 0.6923 0.067 Uiso 1 1 calc R
C26 C 0.55988(16) 0.7681(4) 0.69707(15) 0.0305(8) Uani 1 1 d .
H26A H 0.5510 0.8124 0.7381 0.037 Uiso 1 1 calc R
H26B H 0.5769 0.8591 0.6718 0.037 Uiso 1 1 calc R
C27 C 0.61856(16) 0.6385(4) 0.70395(14) 0.0267(7) Uani 1 1 d .
H27A H 0.6036 0.5503 0.7315 0.032 Uiso 1 1 calc R
H27B H 0.6266 0.5899 0.6634 0.032 Uiso 1 1 calc R
C28 C 0.68730(15) 0.7172(3) 0.73053(13) 0.0190(6) Uani 1 1 d .
H28A H 0.6753 0.7821 0.7668 0.023 Uiso 1 1 calc R
H28B H 0.7041 0.7948 0.6997 0.023 Uiso 1 1 calc R
C29 C 0.68106(18) 0.5576(4) 0.97046(14) 0.0285(7) Uani 1 1 d .
H29A H 0.7253 0.6152 0.9853 0.043 Uiso 1 1 calc R
H29B H 0.6677 0.4784 1.0015 0.043 Uiso 1 1 calc R
H29C H 0.6416 0.6366 0.9629 0.043 Uiso 1 1 calc R
C30 C 0.69424(17) 0.4687(3) 0.91132(13) 0.0224(7) Uani 1 1 d .
H30A H 0.7331 0.3868 0.9194 0.027 Uiso 1 1 calc R
H30B H 0.6496 0.4097 0.8967 0.027 Uiso 1 1 calc R
C31 C 0.71576(17) 0.5849(3) 0.86167(13) 0.0237(7) Uani 1 1 d .
H31A H 0.7595 0.6465 0.8768 0.028 Uiso 1 1 calc R
H31B H 0.6762 0.6646 0.8526 0.028 Uiso 1 1 calc R
C32 C 0.73140(16) 0.4950(3) 0.80285(12) 0.0200(6) Uani 1 1 d .
H32A H 0.7723 0.4187 0.8121 0.024 Uiso 1 1 calc R
H32B H 0.6884 0.4287 0.7894 0.024 Uiso 1 1 calc R
N1 N 0.42131(13) 1.1579(3) 0.54926(10) 0.0198(5) Uani 1 1 d .
N2 N 0.48042(12) 1.1970(3) 0.65543(11) 0.0184(5) Uani 1 1 d .
N3 N 0.2500 0.6795(4) 0.7500 0.0151(7) Uani 1 2 d S
N4 N 0.7500 0.6054(4) 0.7500 0.0171(7) Uani 1 2 d S
O1 O 0.35032(10) 1.1484(2) 0.70184(8) 0.0172(4) Uani 1 1 d .
O2 O 0.29773(10) 1.0687(2) 0.60009(8) 0.0187(4) Uani 1 1 d .
O3 O 0.57487(10) 1.2371(3) 0.72649(9) 0.0251(5) Uani 1 1 d .
O4 O 0.40996(12) 1.1931(3) 0.44580(9) 0.0304(5) Uani 1 1 d .
Co1 Co 0.38824(2) 1.14085(4) 0.626440(17) 0.01586(10) Uani 1 1 d .
Br1 Br 0.166894(17) 0.93370(3) 0.344235(13) 0.02517(9) Uani 1 1 d .
Br2 Br 0.487488(16) 1.32341(4) 0.951109(14) 0.02753(9) Uani 1 1 d .

loop_
_atom_site_aniso_label
_atom_site_aniso_U_11
_atom_site_aniso_U_22
_atom_site_aniso_U_33
_atom_site_aniso_U_23
_atom_site_aniso_U_13
_atom_site_aniso_U_12
C1 0.0208(16) 0.0141(14) 0.0159(15) -0.0011(11) 0.0018(12) 0.0032(11)
C2 0.0247(17) 0.0203(15) 0.0177(15) -0.0002(12) 0.0030(13) 0.0011(12)
C3 0.0249(17) 0.0182(15) 0.0239(17) 0.0001(12) -0.0027(13) -0.0025(12)
C4 0.0328(18) 0.0174(14) 0.0111(14) -0.0003(11) -0.0047(13) 0.0053(13)
C5 0.0286(17) 0.0163(14) 0.0143(15) 0.0008(11) 0.0027(13) 0.0037(12)
C6 0.0217(16) 0.0157(14) 0.0167(15) -0.0005(11) 0.0024(12) 0.0025(12)
C7 0.0226(16) 0.0219(15) 0.0199(16) -0.0004(12) 0.0041(13) 0.0035(13)
C8 0.0195(16) 0.0353(18) 0.0212(16) 0.0030(13) 0.0070(13) -0.0052(13)
C9 0.0188(16) 0.0383(18) 0.0214(17) 0.0009(14) 0.0070(13) -0.0011(14)
C10 0.0170(16) 0.0176(14) 0.0215(16) 0.0001(12) 0.0021(12) -0.0013(12)
C11 0.0167(15) 0.0167(14) 0.0172(15) 0.0020(11) 0.0022(12) 0.0028(11)
C12 0.0166(15) 0.0166(14) 0.0190(15) -0.0003(11) -0.0011(12) 0.0000(11)
C13 0.0228(16) 0.0193(15) 0.0143(15) -0.0038(11) -0.0018(12) 0.0002(12)
C14 0.0212(16) 0.0143(13) 0.0173(15) 0.0006(11) 0.0043(12) 0.0063(12)
C15 0.0155(15) 0.0133(13) 0.0182(15) 0.0021(11) 0.0023(12) 0.0023(11)
C16 0.0164(15) 0.0121(13) 0.0162(15) 0.0027(11) 0.0005(12) 0.0007(11)
C17 0.0300(18) 0.0329(18) 0.0240(17) -0.0006(14) 0.0089(14) -0.0001(14)
C18 0.0207(16) 0.0216(15) 0.0234(16) -0.0010(12) 0.0046(13) -0.0001(12)
C19 0.0211(16) 0.0191(15) 0.0242(16) 0.0020(12) 0.0044(13) 0.0021(12)
C20 0.0223(16) 0.0153(14) 0.0173(15) -0.0026(11) 0.0073(12) 0.0029(12)
C21 0.0219(17) 0.0332(18) 0.039(2) 0.0071(15) -0.0069(15) -0.0066(14)
C22 0.0171(15) 0.0193(14) 0.0269(17) -0.0007(12) 0.0018(13) -0.0015(12)
C23 0.0167(15) 0.0188(15) 0.0269(17) 0.0037(12) 0.0009(13) 0.0003(12)
C24 0.0177(15) 0.0133(13) 0.0221(16) -0.0012(11) 0.0031(12) -0.0025(11)
C25 0.0206(18) 0.076(3) 0.037(2) 0.0031(19) 0.0029(16) -0.0055(18)
C26 0.0197(17) 0.047(2) 0.0248(18) 0.0053(15) 0.0038(14) 0.0022(15)
C27 0.0227(17) 0.0331(17) 0.0240(17) 0.0003(14) -0.0001(13) -0.0048(14)
C28 0.0208(16) 0.0195(14) 0.0170(15) 0.0021(11) 0.0037(12) 0.0037(12)
C29 0.0337(19) 0.0294(17) 0.0230(17) 0.0025(13) 0.0063(14) -0.0008(14)
C30 0.0278(17) 0.0219(15) 0.0176(15) 0.0014(12) 0.0027(13) -0.0041(13)
C31 0.0306(18) 0.0197(15) 0.0213(16) -0.0021(12) 0.0057(13) -0.0010(13)
C32 0.0261(17) 0.0174(14) 0.0167(15) 0.0033(12) 0.0027(12) -0.0033(12)
N1 0.0199(13) 0.0248(13) 0.0151(13) 0.0013(10) 0.0038(10) -0.0023(10)
N2 0.0147(12) 0.0241(13) 0.0169(13) 0.0015(10) 0.0044(10) -0.0011(10)
N3 0.0150(17) 0.0118(15) 0.0189(18) 0.000 0.0023(14) 0.000
N4 0.0194(18) 0.0166(16) 0.0155(17) 0.000 0.0022(14) 0.000
O1 0.0158(10) 0.0233(10) 0.0126(10) 0.0013(8) 0.0018(8) -0.0012(8)
O2 0.0188(11) 0.0235(10) 0.0138(10) -0.0007(8) 0.0015(8) -0.0027(8)
O3 0.0146(11) 0.0386(12) 0.0221(11) 0.0006(9) 0.0021(9) -0.0021(9)
O4 0.0330(13) 0.0439(13) 0.0151(11) 0.0027(10) 0.0073(10) -0.0088(10)
Co1 0.0163(2) 0.0185(2) 0.0131(2) 0.00050(15) 0.00309(15) -0.00016(15)
Br1 0.03583(19) 0.02194(16) 0.01679(16) 0.00101(12) -0.00527(13) -0.00258(13)
Br2 0.02328(17) 0.04110(19) 0.01780(16) -0.00893(13) -0.00151(13) 0.00021(14)

loop_
_atom_type_symbol
_atom_type_description
_atom_type_scat_dispersion_real
_atom_type_scat_dispersion_imag
_atom_type_scat_source
C C 0.0033 0.0016 'International Tables Vol C Tables 4.2.6.8 and 6.1.1.4'
H H 0.0000 0.0000 'International Tables Vol C Tables 4.2.6.8 and 6.1.1.4'
N N 0.0061 0.0033 'International Tables Vol C Tables 4.2.6.8 and 6.1.1.4'
O O 0.0106 0.0060 'International Tables Vol C Tables 4.2.6.8 and 6.1.1.4'
Co Co 0.3494 0.9721 'International Tables Vol C Tables 4.2.6.8 and 6.1.1.4'
Br Br -0.2901 2.4595 'International Tables Vol C Tables 4.2.6.8 and 6.1.1.4'

loop_
_geom_angle_atom_site_label_1
_geom_angle_atom_site_label_2
_geom_angle_atom_site_label_3
_geom_angle
_geom_angle_site_symmetry_1
_geom_angle_site_symmetry_3
O2 C1 C6 124.0(2) . .
O2 C1 C2 117.7(2) . .
C6 C1 C2 118.3(3) . .
C3 C2 C1 121.6(3) . .
C3 C2 H2 119.2 . .
C1 C2 H2 119.2 . .
C2 C3 C4 118.9(3) . .
C2 C3 H3 120.5 . .
C4 C3 H3 120.5 . .
C5 C4 C3 121.0(3) . .
C5 C4 Br1 119.6(2) . .
C3 C4 Br1 119.4(2) . .
C4 C5 C6 120.5(3) . .
C4 C5 H5 119.7 . .
C6 C5 H5 119.7 . .
C5 C6 C1 119.7(3) . .
C5 C6 C7 116.6(2) . .
C1 C6 C7 123.7(3) . .
O4 C7 N1 121.9(3) . .
O4 C7 C6 120.0(3) . .
N1 C7 C6 118.1(2) . .
N1 C8 C9 107.8(2) . .
N1 C8 H8A 110.1 . .
C9 C8 H8A 110.1 . .
N1 C8 H8B 110.1 . .
C9 C8 H8B 110.1 . .
H8A C8 H8B 108.5 . .
N2 C9 C8 106.7(2) . .
N2 C9 H9A 110.4 . .
C8 C9 H9A 110.4 . .
N2 C9 H9B 110.4 . .
C8 C9 H9B 110.4 . .
H9A C9 H9B 108.6 . .
O3 C10 N2 122.4(3) . .
O3 C10 C11 119.8(3) . .
N2 C10 C11 117.7(2) . .
C12 C11 C16 119.0(3) . .
C12 C11 C10 117.0(2) . .
C16 C11 C10 124.0(2) . .
C13 C12 C11 120.7(3) . .
C13 C12 H12 119.6 . .
C11 C12 H12 119.6 . .
C12 C13 C14 121.2(3) . .
C12 C13 Br2 119.3(2) . .
C14 C13 Br2 119.5(2) . .
C15 C14 C13 118.9(3) . .
C15 C14 H14 120.6 . .
C13 C14 H14 120.6 . .
C14 C15 C16 121.4(3) . .
C14 C15 H15 119.3 . .
C16 C15 H15 119.3 . .
O1 C16 C15 117.5(2) . .
O1 C16 C11 123.8(2) . .
C15 C16 C11 118.7(2) . .
C18 C17 H17A 109.5 . .
C18 C17 H17B 109.5 . .
H17A C17 H17B 109.5 . .
C18 C17 H17C 109.5 . .
H17A C17 H17C 109.5 . .
H17B C17 H17C 109.5 . .
C17 C18 C19 112.1(2) . .
C17 C18 H18A 109.2 . .
C19 C18 H18A 109.2 . .
C17 C18 H18B 109.2 . .
C19 C18 H18B 109.2 . .
H18A C18 H18B 107.9 . .
C20 C19 C18 109.5(2) . .
C20 C19 H19A 109.8 . .
C18 C19 H19A 109.8 . .
C20 C19 H19B 109.8 . .
C18 C19 H19B 109.8 . .
H19A C19 H19B 108.2 . .
C19 C20 N3 114.5(2) . .
C22 C21 H21A 109.5 . .
C22 C21 H21B 109.5 . .
H21A C21 H21B 109.5 . .
C22 C21 H21C 109.5 . .
H21A C21 H21C 109.5 . .
H21B C21 H21C 109.5 . .
C21 C22 C23 112.0(2) . .
C21 C22 H22A 109.2 . .
C23 C22 H22A 109.2 . .
C21 C22 H22B 109.2 . .
C23 C22 H22B 109.2 . .
H22A C22 H22B 107.9 . .
C24 C23 C22 110.5(2) . .
C24 C23 H23A 109.5 . .
C22 C23 H23A 109.5 . .
C24 C23 H23B 109.5 . .
C22 C23 H23B 109.5 . .
H23A C23 H23B 108.1 . .
N3 C24 C23 115.3(2) . .
N3 C24 H24A 108.5 . .
C23 C24 H24A 108.5 . .
N3 C24 H24B 108.5 . .
C23 C24 H24B 108.5 . .
H24A C24 H24B 107.5 . .
C26 C25 H25A 109.5 . .
C26 C25 H25B 109.5 . .
H25A C25 H25B 109.5 . .
C26 C25 H25C 109.5 . .
H25A C25 H25C 109.5 . .
H25B C25 H25C 109.5 . .
C25 C26 C27 112.3(3) . .
C25 C26 H26A 109.1 . .
C27 C26 H26A 109.1 . .
C25 C26 H26B 109.1 . .
C27 C26 H26B 109.1 . .
H26A C26 H26B 107.9 . .
C28 C27 C26 108.6(3) . .
C28 C27 H27A 110.0 . .
C26 C27 H27A 110.0 . .
C28 C27 H27B 110.0 . .
C26 C27 H27B 110.0 . .
H27A C27 H27B 108.4 . .
C27 C28 N4 117.4(2) . .
C27 C28 H28A 108.0 . .
N4 C28 H28A 108.0 . .
C27 C28 H28B 108.0 . .
N4 C28 H28B 108.0 . .
H28A C28 H28B 107.2 . .
C30 C29 H29A 109.5 . .
C30 C29 H29B 109.5 . .
H29A C29 H29B 109.5 . .
C30 C29 H29C 109.5 . .
H29A C29 H29C 109.5 . .
H29B C29 H29C 109.5 . .
C31 C30 C29 111.9(2) . .
C31 C30 H30A 109.2 . .
C29 C30 H30A 109.2 . .
C31 C30 H30B 109.2 . .
C29 C30 H30B 109.2 . .
H30A C30 H30B 107.9 . .
C30 C31 C32 111.9(2) . .
C30 C31 H31A 109.2 . .
C32 C31 H31A 109.2 . .
C30 C31 H31B 109.2 . .
C32 C31 H31B 109.2 . .
H31A C31 H31B 107.9 . .
N4 C32 C31 114.6(2) . .
N4 C32 H32A 108.6 . .
C31 C32 H32A 108.6 . .
N4 C32 H32B 108.6 . .
C31 C32 H32B 108.6 . .
H32A C32 H32B 107.6 . .
C7 N1 C8 114.8(2) . .
C7 N1 Co1 129.4(2) . .
C8 N1 Co1 114.28(18) . .
C10 N2 C9 114.8(2) . .
C10 N2 Co1 130.59(19) . .
C9 N2 Co1 114.03(18) . .
C24 N3 C24 107.5(3) . 2_556
C24 N3 C20 111.12(15) . .
C24 N3 C20 110.50(15) 2_556 .
C24 N3 C20 110.50(15) . 2_556
C24 N3 C20 111.12(15) 2_556 2_556
C20 N3 C20 106.2(3) . 2_556
C28 N4 C28 105.7(3) 2_656 .
C28 N4 C32 110.73(15) 2_656 .
C28 N4 C32 111.26(16) . .
C28 N4 C32 111.26(15) 2_656 2_656
C28 N4 C32 110.73(15) . 2_656
C32 N4 C32 107.2(3) . 2_656
C16 O1 Co1 127.92(17) . .
C1 O2 Co1 127.74(17) . .
O2 Co1 O1 83.98(8) . .
O2 Co1 N1 95.22(9) . .
O1 Co1 N1 173.04(10) . .
O2 Co1 N2 175.47(9) . .
O1 Co1 N2 94.90(9) . .
N1 Co1 N2 86.41(10) . .

loop_
_geom_bond_atom_site_label_1
_geom_bond_atom_site_label_2
_geom_bond_distance
_geom_bond_site_symmetry_2
C1 O2 1.333(3) .
C1 C6 1.401(4) .
C1 C2 1.409(4) .
C2 C3 1.378(4) .
C2 H2 0.9500 .
C3 C4 1.388(4) .
C3 H3 0.9500 .
C4 C5 1.369(4) .
C4 Br1 1.912(3) .
C5 C6 1.399(4) .
C5 H5 0.9500 .
C6 C7 1.487(4) .
C7 O4 1.235(3) .
C7 N1 1.361(4) .
C8 N1 1.470(4) .
C8 C9 1.493(4) .
C8 H8A 0.9900 .
C8 H8B 0.9900 .
C9 N2 1.485(4) .
C9 H9A 0.9900 .
C9 H9B 0.9900 .
C10 O3 1.237(3) .
C10 N2 1.363(4) .
C10 C11 1.487(4) .
C11 C12 1.393(4) .
C11 C16 1.413(4) .
C12 C13 1.372(4) .
C12 H12 0.9500 .
C13 C14 1.387(4) .
C13 Br2 1.905(3) .
C14 C15 1.379(4) .
C14 H14 0.9500 .
C15 C16 1.402(4) .
C15 H15 0.9500 .
C16 O1 1.333(3) .
C17 C18 1.523(4) .
C17 H17A 0.9800 .
C17 H17B 0.9800 .
C17 H17C 0.9800 .
C18 C19 1.531(4) .
C18 H18A 0.9900 .
C18 H18B 0.9900 .
C19 C20 1.527(4) .
C19 H19A 0.9900 .
C19 H19B 0.9900 .
C20 N3 1.529(3) .
C21 C22 1.524(4) .
C21 H21A 0.9800 .
C21 H21B 0.9800 .
C21 H21C 0.9800 .
C22 C23 1.528(4) .
C22 H22A 0.9900 .
C22 H22B 0.9900 .
C23 C24 1.525(4) .
C23 H23A 0.9900 .
C23 H23B 0.9900 .
C24 N3 1.519(3) .
C24 H24A 0.9900 .
C24 H24B 0.9900 .
C25 C26 1.507(4) .
C25 H25A 0.9800 .
C25 H25B 0.9800 .
C25 H25C 0.9800 .
C26 C27 1.517(4) .
C26 H26A 0.9900 .
C26 H26B 0.9900 .
C27 C28 1.506(4) .
C27 H27A 0.9900 .
C27 H27B 0.9900 .
C28 N4 1.515(3) .
C28 H28A 0.9900 .
C28 H28B 0.9900 .
C29 C30 1.514(4) .
C29 H29A 0.9800 .
C29 H29B 0.9800 .
C29 H29C 0.9800 .
C30 C31 1.514(4) .
C30 H30A 0.9900 .
C30 H30B 0.9900 .
C31 C32 1.523(4) .
C31 H31A 0.9900 .
C31 H31B 0.9900 .
C32 N4 1.522(3) .
C32 H32A 0.9900 .
C32 H32B 0.9900 .
N1 Co1 1.834(2) .
N2 Co1 1.836(2) .
N3 C24 1.519(3) 2_556
N3 C20 1.529(3) 2_556
N4 C28 1.515(3) 2_656
N4 C32 1.522(3) 2_656
O1 Co1 1.8313(18) .
O2 Co1 1.8300(19) .
